data_7151311
loop_
_publ_author_name
'Adams, Harry'
'Bawa, Ramadan A.'
'Jones, Simon'

_publ_section_title
;
 N-Alkyl oxazolidines as stereocontrol elements in asymmetric
 Diels?Alder cycloadditions of 9-substituted anthracene derivatives
;
_journal_issue 22
_journal_name_full 'Organic &amp;  Biomolecular Chemistry'
_journal_page_first 4206
_journal_paper_doi 10.1039/b610055d
_journal_volume 4
_journal_year 2006
_chemical_formula_sum 'C25 H23 N O'
_chemical_formula_weight 353.44
_chemical_name_systematic
;
?
;
_space_group_IT_number 5
_symmetry_cell_setting monoclinic
_symmetry_space_group_name_Hall 'C 2y'
_symmetry_space_group_name_H-M 'C 1 2 1'
_atom_sites_solution_hydrogens geom
_atom_sites_solution_primary direct
_atom_sites_solution_secondary difmap
_audit_creation_method SHELXL-97
_cell_angle_alpha 90.00
_cell_angle_beta 121.240(2)
_cell_angle_gamma 90.00
_cell_formula_units_Z 4
_cell_length_a 18.188(3)
_cell_length_b 7.0490(10)
_cell_length_c 17.257(2)
_cell_measurement_reflns_used 3417
_cell_measurement_temperature 150(2)
_cell_measurement_theta_max 54.701
_cell_measurement_theta_min 4.479
_cell_volume 1891.7(5)
_computing_cell_refinement SMART
_computing_data_collection 'SMART (Bruker, 1997)'
_computing_data_reduction 'SAINT (Bruker, 1997)'
_computing_molecular_graphics 'Bruker SHELXTL'
_computing_publication_material 'Bruker SHELXTL'
_computing_structure_refinement 'SHELXL-97 (Sheldrick, 1997)'
_computing_structure_solution 'SHELXS-97 (Sheldrick, 1990)'
_diffrn_ambient_temperature 150(2)
_diffrn_detector_area_resol_mean 100
_diffrn_measured_fraction_theta_full 1.000
_diffrn_measured_fraction_theta_max 0.988
_diffrn_measurement_device_type 'Bruker smart1000'
_diffrn_measurement_method '\w scans'
_diffrn_radiation_monochromator graphite
_diffrn_radiation_source 'fine-focus sealed tube'
_diffrn_radiation_type MoK\a
_diffrn_radiation_wavelength 0.71073
_diffrn_reflns_av_R_equivalents 0.0406
_diffrn_reflns_av_sigmaI/netI 0.0354
_diffrn_reflns_limit_h_max 23
_diffrn_reflns_limit_h_min -23
_diffrn_reflns_limit_k_max 9
_diffrn_reflns_limit_k_min -9
_diffrn_reflns_limit_l_max 21
_diffrn_reflns_limit_l_min -22
_diffrn_reflns_number 10741
_diffrn_reflns_theta_full 25.00
_diffrn_reflns_theta_max 27.51
_diffrn_reflns_theta_min 1.38
_diffrn_standards_decay_% 0
_diffrn_standards_interval_count 0
_diffrn_standards_interval_time 0
_diffrn_standards_number 0
_exptl_absorpt_coefficient_mu 0.075
_exptl_absorpt_correction_T_max 0.9896
_exptl_absorpt_correction_T_min 0.9685
_exptl_absorpt_correction_type multi-scan
_exptl_absorpt_process_details SADABS
_exptl_crystal_colour COLOURLESS
_exptl_crystal_density_diffrn 1.241
_exptl_crystal_density_method 'not measured'
_exptl_crystal_description BLOCK
_exptl_crystal_F_000 752
_exptl_crystal_size_max 0.43
_exptl_crystal_size_mid 0.25
_exptl_crystal_size_min 0.14
_refine_diff_density_max 0.199
_refine_diff_density_min -0.190
_refine_diff_density_rms 0.038
_refine_ls_abs_structure_details 'Flack H D (1983), Acta Cryst. A39, 876-881'
_refine_ls_abs_structure_Flack 0(10)
_refine_ls_extinction_method none
_refine_ls_goodness_of_fit_ref 1.098
_refine_ls_hydrogen_treatment constr
_refine_ls_matrix_type full
_refine_ls_number_parameters 246
_refine_ls_number_reflns 2328
_refine_ls_number_restraints 1
_refine_ls_restrained_S_all 1.098
_refine_ls_R_factor_all 0.0535
_refine_ls_R_factor_gt 0.0370
_refine_ls_shift/su_max 0.000
_refine_ls_shift/su_mean 0.000
_refine_ls_structure_factor_coef Fsqd
_refine_ls_weighting_details 'calc w=1/[\s^2^(Fo^2^)+(0.0487P)^2^+0.2084P] where P=(Fo^2^+2Fc^2^)/3'
_refine_ls_weighting_scheme calc
_refine_ls_wR_factor_gt 0.0860
_refine_ls_wR_factor_ref 0.0943
_reflns_number_gt 1903
_reflns_number_total 2328
_reflns_threshold_expression >2sigma(I)
_cod_data_source_file b610055d.txt
_cod_data_source_block osj8m
_cod_depositor_comments
;
The following automatic conversions were performed:
'_symmetry_cell_setting' value 'Monoclinic' changed to 'monoclinic'
according to '/home/saulius/struct/CIF-dictionaries/cif_core.dic'
dictionary named 'cif_core.dic' version 2.4.1 from
2010-06-29.

'_exptl_absorpt_correction_type' value 'MULTI-SCAN' changed
to 'multi-scan' according to
'/home/saulius/struct/CIF-dictionaries/cif_core.dic' dictionary named
'cif_core.dic' version 2.4.1 from 2010-06-29.

Automatic conversion script
Id: cif_fix_enum 1527 2010-12-29 10:47:43Z saulius 
;
_cod_original_sg_symbol_H-M C2
_cod_database_code 7151311

loop_
_symmetry_equiv_pos_as_xyz
'x, y, z'
'-x, y, -z'
'x+1/2, y+1/2, z'
'-x+1/2, y+1/2, -z'

loop_
_atom_site_label
_atom_site_type_symbol
_atom_site_fract_x
_atom_site_fract_y
_atom_site_fract_z
_atom_site_U_iso_or_equiv
_atom_site_adp_type
_atom_site_occupancy
_atom_site_symmetry_multiplicity
_atom_site_calc_flag
_atom_site_refinement_flags
_atom_site_disorder_assembly
_atom_site_disorder_group
O1 O 0.89484(10) 0.3665(2) 0.85808(10) 0.0331(4) Uani 1 1 d . . .
N3 N 0.84135(11) 0.6398(3) 0.77812(12) 0.0259(4) Uani 1 1 d . . .
C1 C 1.02020(13) 0.4193(3) 0.72813(15) 0.0267(5) Uani 1 1 d . . .
H1 H 1.0348 0.5092 0.7749 0.032 Uiso 1 1 calc R . .
C2 C 1.07813(14) 0.3786(4) 0.70296(15) 0.0303(5) Uani 1 1 d . . .
H2 H 1.1316 0.4438 0.7313 0.036 Uiso 1 1 calc R . .
C3 C 1.06062(15) 0.2421(4) 0.63582(16) 0.0330(6) Uani 1 1 d . . .
H3 H 1.1030 0.2114 0.6214 0.040 Uiso 1 1 calc R . .
C4 C 0.98351(14) 0.1557(4) 0.59233(15) 0.0293(5) Uani 1 1 d . . .
H4 H 0.9719 0.0641 0.5470 0.035 Uiso 1 1 calc R . .
C5 C 0.68715(14) 0.0959(3) 0.52238(15) 0.0288(5) Uani 1 1 d . . .
H5 H 0.6745 0.0200 0.4714 0.035 Uiso 1 1 calc R . .
C6 C 0.62437(14) 0.1344(4) 0.53975(16) 0.0322(5) Uani 1 1 d . . .
H6 H 0.5680 0.0861 0.5011 0.039 Uiso 1 1 calc R . .
C7 C 0.64278(14) 0.2472(3) 0.61581(16) 0.0309(5) Uani 1 1 d . . .
H7 H 0.5984 0.2726 0.6280 0.037 Uiso 1 1 calc R . .
C8 C 0.72271(14) 0.3195(3) 0.67166(15) 0.0267(5) Uani 1 1 d . . .
H8 H 0.7334 0.3934 0.7225 0.032 Uiso 1 1 calc R . .
C9 C 0.87455(13) 0.3641(3) 0.70825(13) 0.0211(4) Uani 1 1 d . . .
C10 C 0.83658(13) 0.1216(3) 0.56220(14) 0.0229(5) Uani 1 1 d . . .
H10 H 0.8244 0.0354 0.5146 0.028 Uiso 1 1 calc R . .
C11 C 0.93746(13) 0.3289(3) 0.68535(14) 0.0208(4) Uani 1 1 d . . .
C12 C 0.91849(13) 0.1987(3) 0.61297(14) 0.0224(5) Uani 1 1 d . . .
C13 C 0.77224(13) 0.1676(3) 0.57942(14) 0.0222(4) Uani 1 1 d . . .
C14 C 0.79117(13) 0.2857(3) 0.65500(14) 0.0213(4) Uani 1 1 d . . .
C15 C 0.80499(14) 0.8172(3) 0.87876(15) 0.0296(5) Uani 1 1 d . . .
H15A H 0.7969 0.9357 0.8444 0.035 Uiso 1 1 calc R . .
H15B H 0.7487 0.7522 0.8514 0.035 Uiso 1 1 calc R . .
C16 C 0.8480(2) 0.7932(4) 0.72562(18) 0.0436(7) Uani 1 1 d . . .
H16A H 0.8292 0.7478 0.6644 0.065 Uiso 1 1 calc R . .
H16B H 0.9079 0.8359 0.7551 0.065 Uiso 1 1 calc R . .
H16C H 0.8114 0.8991 0.7220 0.065 Uiso 1 1 calc R . .
C2A C 0.89777(14) 0.4812(3) 0.79145(14) 0.0245(5) Uani 1 1 d . . .
H2A H 0.9576 0.5304 0.8176 0.029 Uiso 1 1 calc R . .
C4A C 0.86870(14) 0.6900(3) 0.87168(14) 0.0253(5) Uani 1 1 d . . .
H4A H 0.9263 0.7530 0.9013 0.030 Uiso 1 1 calc R . .
C5A C 0.87747(15) 0.4928(3) 0.91230(15) 0.0278(5) Uani 1 1 d . . .
H5A1 H 0.9252 0.4900 0.9763 0.033 Uiso 1 1 calc R . .
H5A2 H 0.8237 0.4559 0.9096 0.033 Uiso 1 1 calc R . .
C1B C 0.83595(13) 0.8654(3) 0.97626(14) 0.0255(5) Uani 1 1 d . . .
C2B C 0.89784(14) 1.0068(4) 1.01996(16) 0.0320(5) Uani 1 1 d . . .
H2B H 0.9181 1.0754 0.9873 0.038 Uiso 1 1 calc R . .
C3B C 0.92978(17) 1.0480(4) 1.11000(18) 0.0428(7) Uani 1 1 d . . .
H3B H 0.9721 1.1440 1.1392 0.051 Uiso 1 1 calc R . .
C4B C 0.90026(17) 0.9497(4) 1.15790(17) 0.0449(7) Uani 1 1 d . . .
H4B H 0.9223 0.9777 1.2200 0.054 Uiso 1 1 calc R . .
C5B C 0.83858(17) 0.8104(4) 1.11496(17) 0.0384(6) Uani 1 1 d . . .
H5B H 0.8181 0.7427 1.1477 0.046 Uiso 1 1 calc R . .
C6B C 0.80640(14) 0.7688(4) 1.02461(16) 0.0321(6) Uani 1 1 d . . .
H6B H 0.7638 0.6733 0.9956 0.039 Uiso 1 1 calc R . .

loop_
_atom_site_aniso_label
_atom_site_aniso_U_11
_atom_site_aniso_U_22
_atom_site_aniso_U_33
_atom_site_aniso_U_23
_atom_site_aniso_U_13
_atom_site_aniso_U_12
O1 0.0532(10) 0.0275(8) 0.0224(8) 0.0041(7) 0.0223(8) 0.0117(8)
N3 0.0377(10) 0.0187(9) 0.0214(9) -0.0012(8) 0.0154(8) 0.0006(8)
C1 0.0289(11) 0.0264(12) 0.0225(11) 0.0040(9) 0.0116(9) 0.0009(9)
C2 0.0249(11) 0.0345(13) 0.0292(12) 0.0082(11) 0.0124(9) -0.0004(11)
C3 0.0310(12) 0.0406(14) 0.0351(13) 0.0087(11) 0.0225(11) 0.0093(11)
C4 0.0372(12) 0.0295(12) 0.0285(12) 0.0050(10) 0.0222(10) 0.0064(11)
C5 0.0341(12) 0.0223(11) 0.0276(13) -0.0034(9) 0.0143(10) -0.0047(10)
C6 0.0272(11) 0.0281(12) 0.0375(14) -0.0027(11) 0.0141(10) -0.0067(10)
C7 0.0326(12) 0.0247(12) 0.0440(14) -0.0016(11) 0.0258(11) -0.0026(10)
C8 0.0339(12) 0.0217(11) 0.0304(12) -0.0023(9) 0.0209(10) -0.0027(9)
C9 0.0264(10) 0.0185(10) 0.0185(10) 0.0017(8) 0.0117(8) 0.0022(9)
C10 0.0327(11) 0.0179(10) 0.0201(11) 0.0005(9) 0.0150(9) 0.0008(9)
C11 0.0254(10) 0.0187(10) 0.0185(10) 0.0046(8) 0.0116(8) 0.0019(8)
C12 0.0291(11) 0.0196(10) 0.0210(10) 0.0078(9) 0.0148(9) 0.0055(9)
C13 0.0280(10) 0.0155(10) 0.0225(11) 0.0020(9) 0.0126(9) -0.0006(9)
C14 0.0266(10) 0.0169(10) 0.0213(10) 0.0039(8) 0.0130(9) 0.0020(9)
C15 0.0323(12) 0.0276(12) 0.0254(11) -0.0036(10) 0.0125(10) 0.0026(10)
C16 0.077(2) 0.0233(13) 0.0390(15) 0.0038(11) 0.0359(15) 0.0008(13)
C2A 0.0268(11) 0.0265(12) 0.0202(11) -0.0018(9) 0.0122(9) 0.0003(9)
C4A 0.0284(11) 0.0251(11) 0.0206(11) -0.0033(9) 0.0113(9) -0.0018(9)
C5A 0.0353(12) 0.0280(12) 0.0220(11) 0.0000(9) 0.0162(9) 0.0054(10)
C1B 0.0265(10) 0.0222(10) 0.0266(11) -0.0041(9) 0.0130(9) 0.0067(9)
C2B 0.0336(12) 0.0290(12) 0.0369(13) -0.0070(11) 0.0207(11) -0.0008(10)
C3B 0.0397(14) 0.0413(15) 0.0403(15) -0.0198(13) 0.0159(12) -0.0061(12)
C4B 0.0486(16) 0.0512(18) 0.0284(14) -0.0092(13) 0.0155(12) 0.0136(14)
C5B 0.0508(15) 0.0380(14) 0.0361(14) 0.0074(11) 0.0294(12) 0.0151(12)
C6B 0.0316(12) 0.0274(12) 0.0386(14) -0.0024(11) 0.0191(11) 0.0014(10)

loop_
_atom_type_symbol
_atom_type_description
_atom_type_scat_dispersion_real
_atom_type_scat_dispersion_imag
_atom_type_scat_source
C C 0.0033 0.0000 'International Tables Vol C Tables 4.2.6.8 and 6.1.1.4'
H H 0.0000 0.0000 'International Tables Vol C Tables 4.2.6.8 and 6.1.1.4'
N N 0.0061 0.0000 'International Tables Vol C Tables 4.2.6.8 and 6.1.1.4'
O O 0.0106 0.0000 'International Tables Vol C Tables 4.2.6.8 and 6.1.1.4'

loop_
_geom_angle_atom_site_label_1
_geom_angle_atom_site_label_2
_geom_angle_atom_site_label_3
_geom_angle
_geom_angle_site_symmetry_1
_geom_angle_site_symmetry_3
_geom_angle_publ_flag
C2A O1 C5A 106.59(17) . . ?
C2A N3 C16 112.97(18) . . ?
C2A N3 C4A 101.72(16) . . ?
C16 N3 C4A 114.60(18) . . ?
C2 C1 C11 121.4(2) . . ?
C2 C1 H1 119.3 . . ?
C11 C1 H1 119.3 . . ?
C1 C2 C3 121.6(2) . . ?
C1 C2 H2 119.2 . . ?
C3 C2 H2 119.2 . . ?
C4 C3 C2 119.6(2) . . ?
C4 C3 H3 120.2 . . ?
C2 C3 H3 120.2 . . ?
C3 C4 C12 121.4(2) . . ?
C3 C4 H4 119.3 . . ?
C12 C4 H4 119.3 . . ?
C6 C5 C13 121.0(2) . . ?
C6 C5 H5 119.5 . . ?
C13 C5 H5 119.5 . . ?
C5 C6 C7 119.8(2) . . ?
C5 C6 H6 120.1 . . ?
C7 C6 H6 120.1 . . ?
C8 C7 C6 121.2(2) . . ?
C8 C7 H7 119.4 . . ?
C6 C7 H7 119.4 . . ?
C7 C8 C14 121.0(2) . . ?
C7 C8 H8 119.5 . . ?
C14 C8 H8 119.5 . . ?
C11 C9 C14 120.03(19) . . ?
C11 C9 C2A 119.53(18) . . ?
C14 C9 C2A 120.42(18) . . ?
C13 C10 C12 121.4(2) . . ?
C13 C10 H10 119.3 . . ?
C12 C10 H10 119.3 . . ?
C9 C11 C1 124.27(19) . . ?
C9 C11 C12 119.33(18) . . ?
C1 C11 C12 116.37(18) . . ?
C10 C12 C4 120.9(2) . . ?
C10 C12 C11 119.52(19) . . ?
C4 C12 C11 119.5(2) . . ?
C10 C13 C5 120.2(2) . . ?
C10 C13 C14 120.03(18) . . ?
C5 C13 C14 119.78(19) . . ?
C9 C14 C13 119.28(18) . . ?
C9 C14 C8 123.63(19) . . ?
C13 C14 C8 117.09(19) . . ?
C1B C15 C4A 111.28(18) . . ?
C1B C15 H15A 109.4 . . ?
C4A C15 H15A 109.4 . . ?
C1B C15 H15B 109.4 . . ?
C4A C15 H15B 109.4 . . ?
H15A C15 H15B 108.0 . . ?
N3 C16 H16A 109.5 . . ?
N3 C16 H16B 109.5 . . ?
H16A C16 H16B 109.5 . . ?
N3 C16 H16C 109.5 . . ?
H16A C16 H16C 109.5 . . ?
H16B C16 H16C 109.5 . . ?
O1 C2A N3 104.17(16) . . ?
O1 C2A C9 110.24(18) . . ?
N3 C2A C9 116.28(17) . . ?
O1 C2A H2A 108.6 . . ?
N3 C2A H2A 108.6 . . ?
C9 C2A H2A 108.6 . . ?
N3 C4A C15 113.20(17) . . ?
N3 C4A C5A 100.41(17) . . ?
C15 C4A C5A 113.75(18) . . ?
N3 C4A H4A 109.7 . . ?
C15 C4A H4A 109.7 . . ?
C5A C4A H4A 109.7 . . ?
O1 C5A C4A 105.67(16) . . ?
O1 C5A H5A1 110.6 . . ?
C4A C5A H5A1 110.6 . . ?
O1 C5A H5A2 110.6 . . ?
C4A C5A H5A2 110.6 . . ?
H5A1 C5A H5A2 108.7 . . ?
C6B C1B C2B 118.8(2) . . ?
C6B C1B C15 121.6(2) . . ?
C2B C1B C15 119.5(2) . . ?
C3B C2B C1B 120.6(2) . . ?
C3B C2B H2B 119.7 . . ?
C1B C2B H2B 119.7 . . ?
C2B C3B C4B 120.1(2) . . ?
C2B C3B H3B 120.0 . . ?
C4B C3B H3B 120.0 . . ?
C3B C4B C5B 119.6(2) . . ?
C3B C4B H4B 120.2 . . ?
C5B C4B H4B 120.2 . . ?
C4B C5B C6B 120.4(2) . . ?
C4B C5B H5B 119.8 . . ?
C6B C5B H5B 119.8 . . ?
C5B C6B C1B 120.4(2) . . ?
C5B C6B H6B 119.8 . . ?
C1B C6B H6B 119.8 . . ?

loop_
_geom_bond_atom_site_label_1
_geom_bond_atom_site_label_2
_geom_bond_distance
_geom_bond_site_symmetry_2
_geom_bond_publ_flag
O1 C2A 1.429(3) . ?
O1 C5A 1.440(3) . ?
N3 C2A 1.453(3) . ?
N3 C16 1.455(3) . ?
N3 C4A 1.465(3) . ?
C1 C2 1.362(3) . ?
C1 C11 1.436(3) . ?
C1 H1 0.9500 . ?
C2 C3 1.410(3) . ?
C2 H2 0.9500 . ?
C3 C4 1.345(3) . ?
C3 H3 0.9500 . ?
C4 C12 1.433(3) . ?
C4 H4 0.9500 . ?
C5 C6 1.350(3) . ?
C5 C13 1.428(3) . ?
C5 H5 0.9500 . ?
C6 C7 1.418(3) . ?
C6 H6 0.9500 . ?
C7 C8 1.360(3) . ?
C7 H7 0.9500 . ?
C8 C14 1.435(3) . ?
C8 H8 0.9500 . ?
C9 C11 1.413(3) . ?
C9 C14 1.416(3) . ?
C9 C2A 1.514(3) . ?
C10 C13 1.387(3) . ?
C10 C12 1.389(3) . ?
C10 H10 0.9500 . ?
C11 C12 1.440(3) . ?
C13 C14 1.431(3) . ?
C15 C1B 1.510(3) . ?
C15 C4A 1.519(3) . ?
C15 H15A 0.9900 . ?
C15 H15B 0.9900 . ?
C16 H16A 0.9800 . ?
C16 H16B 0.9800 . ?
C16 H16C 0.9800 . ?
C2A H2A 1.0000 . ?
C4A C5A 1.528(3) . ?
C4A H4A 1.0000 . ?
C5A H5A1 0.9900 . ?
C5A H5A2 0.9900 . ?
C1B C6B 1.383(3) . ?
C1B C2B 1.396(3) . ?
C2B C3B 1.378(3) . ?
C2B H2B 0.9500 . ?
C3B C4B 1.383(4) . ?
C3B H3B 0.9500 . ?
C4B C5B 1.382(4) . ?
C4B H4B 0.9500 . ?
C5B C6B 1.383(3) . ?
C5B H5B 0.9500 . ?
C6B H6B 0.9500 . ?

loop_
_geom_torsion_atom_site_label_1
_geom_torsion_atom_site_label_2
_geom_torsion_atom_site_label_3
_geom_torsion_atom_site_label_4
_geom_torsion
_geom_torsion_site_symmetry_1
_geom_torsion_site_symmetry_2
_geom_torsion_site_symmetry_3
_geom_torsion_site_symmetry_4
_geom_torsion_publ_flag
C11 C1 C2 C3 -1.9(3) . . . . ?
C1 C2 C3 C4 3.1(3) . . . . ?
C2 C3 C4 C12 -0.2(3) . . . . ?
C13 C5 C6 C7 -0.2(4) . . . . ?
C5 C6 C7 C8 0.6(4) . . . . ?
C6 C7 C8 C14 0.6(3) . . . . ?
C14 C9 C11 C1 172.3(2) . . . . ?
C2A C9 C11 C1 -9.4(3) . . . . ?
C14 C9 C11 C12 -5.9(3) . . . . ?
C2A C9 C11 C12 172.43(18) . . . . ?
C2 C1 C11 C9 179.8(2) . . . . ?
C2 C1 C11 C12 -1.9(3) . . . . ?
C13 C10 C12 C4 -177.63(19) . . . . ?
C13 C10 C12 C11 0.2(3) . . . . ?
C3 C4 C12 C10 174.1(2) . . . . ?
C3 C4 C12 C11 -3.7(3) . . . . ?
C9 C11 C12 C10 5.1(3) . . . . ?
C1 C11 C12 C10 -173.21(19) . . . . ?
C9 C11 C12 C4 -177.03(19) . . . . ?
C1 C11 C12 C4 4.6(3) . . . . ?
C12 C10 C13 C5 175.9(2) . . . . ?
C12 C10 C13 C14 -4.7(3) . . . . ?
C6 C5 C13 C10 177.9(2) . . . . ?
C6 C5 C13 C14 -1.5(3) . . . . ?
C11 C9 C14 C13 1.4(3) . . . . ?
C2A C9 C14 C13 -176.84(18) . . . . ?
C11 C9 C14 C8 -177.84(19) . . . . ?
C2A C9 C14 C8 3.9(3) . . . . ?
C10 C13 C14 C9 3.9(3) . . . . ?
C5 C13 C14 C9 -176.7(2) . . . . ?
C10 C13 C14 C8 -176.80(19) . . . . ?
C5 C13 C14 C8 2.6(3) . . . . ?
C7 C8 C14 C9 177.1(2) . . . . ?
C7 C8 C14 C13 -2.2(3) . . . . ?
C5A O1 C2A N3 -28.4(2) . . . . ?
C5A O1 C2A C9 -153.84(17) . . . . ?
C16 N3 C2A O1 168.74(18) . . . . ?
C4A N3 C2A O1 45.39(19) . . . . ?
C16 N3 C2A C9 -69.8(2) . . . . ?
C4A N3 C2A C9 166.90(18) . . . . ?
C11 C9 C2A O1 -113.8(2) . . . . ?
C14 C9 C2A O1 64.5(2) . . . . ?
C11 C9 C2A N3 128.0(2) . . . . ?
C14 C9 C2A N3 -53.7(3) . . . . ?
C2A N3 C4A C15 -164.40(18) . . . . ?
C16 N3 C4A C15 73.4(2) . . . . ?
C2A N3 C4A C5A -42.8(2) . . . . ?
C16 N3 C4A C5A -165.0(2) . . . . ?
C1B C15 C4A N3 -179.89(18) . . . . ?
C1B C15 C4A C5A 66.3(2) . . . . ?
C2A O1 C5A C4A 1.0(2) . . . . ?
N3 C4A C5A O1 26.1(2) . . . . ?
C15 C4A C5A O1 147.29(17) . . . . ?
C4A C15 C1B C6B -98.6(2) . . . . ?
C4A C15 C1B C2B 79.4(3) . . . . ?
C6B C1B C2B C3B 0.8(3) . . . . ?
C15 C1B C2B C3B -177.3(2) . . . . ?
C1B C2B C3B C4B -0.3(4) . . . . ?
C2B C3B C4B C5B -0.1(4) . . . . ?
C3B C4B C5B C6B 0.1(4) . . . . ?
C4B C5B C6B C1B 0.4(4) . . . . ?
C2B C1B C6B C5B -0.8(3) . . . . ?
C15 C1B C6B C5B 177.2(2) . . . . ?

loop_
_cod_related_entry_id
_cod_related_entry_database
_cod_related_entry_code
1 ChemSpider 10163758
